data_4308505
loop_
_publ_author_name
'Motoharu Itoh'
'Jun Nakazawa'
'Kunihiro Maeda'
'Koji Kano'
'Tadashi Mizutani'
'Masahito Kodera'

_publ_section_title
;
Copper(II) Complexes of a Series of Polypyridine Ligands Possessing a
1,2-Bis(2-pyridyl)ethane Common Moiety: Incorporation and Hydrolysis of
Phosphate Esters
;
_journal_name_full 'Inorganic Chemistry'
_journal_page_first 691
_journal_page_last 702
_journal_paper_doi 10.1021/ic049240w
_journal_volume 44
_journal_year 2005
_chemical_formula_moiety 'C26 H37 Cl2 Cu N5 O4 '
_chemical_formula_sum 'C26 H37 Cl2 Cu N5 O4'
_chemical_formula_weight 618.06
_space_group_IT_number 14
_symmetry_cell_setting monoclinic
_symmetry_Int_Tables_number 14
_symmetry_space_group_name_Hall '-P 2ybc'
_symmetry_space_group_name_H-M 'P 1 21/c 1'
_cell_angle_alpha 90
_cell_angle_beta 101.515(3)
_cell_angle_gamma 90
_cell_formula_units_Z 4
_cell_length_a 12.043(2)
_cell_length_b 14.211(2)
_cell_length_c 16.888(3)
_cell_measurement_reflns_used 11813
_cell_measurement_temperature 223.1
_cell_measurement_theta_max 27.5
_cell_measurement_theta_min 3.1
_cell_volume 2832.1(8)
_computing_cell_refinement CrystalClear
_computing_data_collection CrystalClear
_computing_data_reduction CrystalStructure
_computing_publication_material 'CrystalStructure 3.6.0'
_computing_structure_refinement CRYSTALS
_computing_structure_solution SIR92
_diffrn_detector_area_resol_mean 7.31
_diffrn_measured_fraction_theta_full 0.9889
_diffrn_measured_fraction_theta_max 0.9889
_diffrn_measurement_device_type 'Rigaku Mercury'
_diffrn_measurement_method \w
_diffrn_radiation_type 'Mo K\a'
_diffrn_radiation_wavelength 0.7107
_diffrn_reflns_av_R_equivalents 0.028
_diffrn_reflns_limit_h_max 15
_diffrn_reflns_limit_h_min -15
_diffrn_reflns_limit_k_max 18
_diffrn_reflns_limit_k_min -18
_diffrn_reflns_limit_l_max 21
_diffrn_reflns_limit_l_min -18
_diffrn_reflns_number 57200
_diffrn_reflns_theta_full 27.48
_diffrn_reflns_theta_max 27.48
_exptl_absorpt_coefficient_mu 1.001
_exptl_absorpt_correction_T_max 0.905
_exptl_absorpt_correction_T_min 0.723
_exptl_absorpt_correction_type multi-scan
_exptl_absorpt_process_details 'Jacobson, R. (1998) Private communication'
_exptl_crystal_colour blue
_exptl_crystal_density_diffrn 1.449
_exptl_crystal_density_method 'not measured'
_exptl_crystal_description block
_exptl_crystal_F_000 1292.00
_exptl_crystal_size_max 0.50
_exptl_crystal_size_mid 0.20
_exptl_crystal_size_min 0.10
_refine_diff_density_max 2.00
_refine_diff_density_min -1.29
_refine_ls_extinction_method none
_refine_ls_goodness_of_fit_ref 0.941
_refine_ls_hydrogen_treatment refall
_refine_ls_number_parameters 356
_refine_ls_number_reflns 5288
_refine_ls_R_factor_gt 0.0720
_refine_ls_shift/su_max 0.0070
_refine_ls_structure_factor_coef F
_refine_ls_weighting_details 'w = 1/[0.0189Fo^2^ + 1.0000\s(Fo^2^)]'
_refine_ls_weighting_scheme calc
_refine_ls_wR_factor_ref 0.1310
_reflns_number_gt 5288
_reflns_number_total 6443
_reflns_threshold_expression F^2^>2.0\s(F^2^)
_cod_data_source_file ic049240wsi20040611_013029_2.cif
_cod_data_source_block '__Cu(Lpip)'
_cod_original_cell_volume 2832.0(7)
_cod_original_formula_sum 'C26 H37 Cl2 Cu N5 O4 '
_cod_database_code 4308505

loop_
_symmetry_equiv_pos_site_id
_symmetry_equiv_pos_as_xyz
1 +X,+Y,+Z
2 -X,1/2+Y,1/2-Z
3 -X,-Y,-Z
4 +X,1/2-Y,1/2+Z

loop_
_atom_site_label
_atom_site_type_symbol
_atom_site_fract_x
_atom_site_fract_y
_atom_site_fract_z
_atom_site_U_iso_or_equiv
_atom_site_adp_type
_atom_site_occupancy
_atom_site_symmetry_multiplicity
_atom_site_calc_flag
_atom_site_refinement_flags
_atom_site_disorder_assembly
_atom_site_disorder_group
Cu(1) Cu 0.33936(4) 0.30747(3) 0.17584(2) 0.0229(2) Uani 1.00 1 d . . .
Cl(1) Cl 0.38133(10) 0.18349(6) 0.26279(6) 0.0323(3) Uani 1.00 1 d . . .
Cl(2) Cl 0.25388(10) 0.66727(9) 0.37131(9) 0.0503(4) Uani 1.00 1 d . . .
O(1) O 0.1987(10) 0.7456(8) 0.3432(7) 0.1762 Uiso 1.00 1 d . . .
O(2) O 0.3185(12) 0.7190(10) 0.4302(8) 0.1941 Uiso 1.00 1 d . . .
O(3) O 0.3416(10) 0.6345(10) 0.3398(7) 0.1848 Uiso 1.00 1 d . . .
O(4) O 0.1891(7) 0.5975(6) 0.3955(5) 0.1289 Uiso 1.00 1 d . . .
N(1) N 0.4494(3) 0.3984(2) 0.2440(2) 0.0249(7) Uani 1.00 1 d . . .
N(2) N 0.3736(3) 0.3983(2) 0.0862(2) 0.0265(8) Uani 1.00 1 d . . .
N(3) N 0.2424(3) 0.2218(2) 0.0983(2) 0.0255(7) Uani 1.00 1 d . . .
N(4) N 0.1560(3) 0.3486(2) 0.1916(2) 0.0276(8) Uani 1.00 1 d . . .
N(5) N 0.0885(6) 0.3088(4) -0.0925(4) 0.073(2) Uani 1.00 1 d . . .
C(1) C 0.5622(3) 0.3670(3) 0.2300(3) 0.0308(9) Uani 1.00 1 d . . .
C(2) C 0.6647(4) 0.4204(3) 0.2789(3) 0.0441(12) Uani 1.00 1 d . . .
C(3) C 0.6615(5) 0.4172(4) 0.3684(3) 0.051(1) Uani 1.00 1 d . . .
C(4) C 0.5487(4) 0.4561(4) 0.3818(3) 0.0423(12) Uani 1.00 1 d . . .
C(5) C 0.4517(4) 0.3989(3) 0.3341(2) 0.0317(10) Uani 1.00 1 d . . .
C(6) C 0.4150(3) 0.4924(3) 0.2090(2) 0.0311(10) Uani 1.00 1 d . . .
C(7) C 0.3853(3) 0.4863(3) 0.1188(2) 0.0287(9) Uani 1.00 1 d . . .
C(8) C 0.3706(4) 0.5657(3) 0.0706(3) 0.0382(11) Uani 1.00 1 d . . .
C(9) C 0.3430(4) 0.5541(4) -0.0124(3) 0.049(1) Uani 1.00 1 d . . .
C(10) C 0.3400(4) 0.4662(4) -0.0447(3) 0.0436(12) Uani 1.00 1 d . . .
C(11) C 0.3596(3) 0.3880(3) 0.0059(2) 0.0342(10) Uani 1.00 1 d . . .
C(12) C 0.3782(4) 0.2939(4) -0.0300(3) 0.0407(12) Uani 1.00 1 d . . .
C(13) C 0.3953(4) 0.2077(3) 0.0246(3) 0.0353(11) Uani 1.00 1 d . . .
C(14) C 0.2830(4) 0.1752(3) 0.0414(3) 0.0329(10) Uani 1.00 1 d . . .
C(15) C 0.2202(5) 0.1047(3) -0.0045(3) 0.0432(12) Uani 1.00 1 d . . .
C(16) C 0.1135(5) 0.0848(4) 0.0087(3) 0.053(2) Uani 1.00 1 d . . .
C(17) C 0.0733(5) 0.1334(3) 0.0685(3) 0.0455(13) Uani 1.00 1 d . . .
C(18) C 0.1397(4) 0.2010(3) 0.1132(3) 0.0309(10) Uani 1.00 1 d . . .
C(19) C 0.1044(4) 0.2538(3) 0.1812(3) 0.0318(10) Uani 1.00 1 d . . .
C(20) C 0.1046(4) 0.4125(3) 0.1234(3) 0.0347(10) Uani 1.00 1 d . . .
C(21) C -0.0176(4) 0.4398(4) 0.1236(3) 0.0440(12) Uani 1.00 1 d . . .
C(22) C -0.0295(5) 0.4799(4) 0.2056(4) 0.053(2) Uani 1.00 1 d . . .
C(23) C 0.0197(4) 0.4140(4) 0.2723(3) 0.0453(13) Uani 1.00 1 d . . .
C(24) C 0.1414(4) 0.3897(3) 0.2695(2) 0.0345(10) Uani 1.00 1 d . . .
C(25) C -0.0051(7) 0.2964(4) -0.0956(4) 0.061(2) Uani 1.00 1 d . . .
C(26) C -0.1249(7) 0.2799(8) -0.0998(7) 0.101(3) Uani 1.00 1 d . . .
H(1) H 0.5624 0.3738 0.1741 0.037 Uiso 1.00 1 c R . .
H(2) H 0.5721 0.3026 0.2448 0.037 Uiso 1.00 1 c R . .
H(3) H 0.6593 0.4841 0.2615 0.052 Uiso 1.00 1 c R . .
H(4) H 0.7335 0.3940 0.2697 0.052 Uiso 1.00 1 c R . .
H(5) H 0.6695 0.3539 0.3868 0.058 Uiso 1.00 1 c R . .
H(6) H 0.7219 0.4540 0.3977 0.058 Uiso 1.00 1 c R . .
H(7) H 0.5458 0.4543 0.4376 0.050 Uiso 1.00 1 c R . .
H(8) H 0.5412 0.5193 0.3632 0.050 Uiso 1.00 1 c R . .
H(9) H 0.3818 0.4241 0.3424 0.039 Uiso 1.00 1 c R . .
H(10) H 0.4596 0.3361 0.3536 0.039 Uiso 1.00 1 c R . .
H(11) H 0.4770 0.5344 0.2238 0.038 Uiso 1.00 1 c R . .
H(12) H 0.3521 0.5150 0.2294 0.037 Uiso 1.00 1 c R . .
H(13) H 0.3791 0.6267 0.0942 0.047 Uiso 1.00 1 c R . .
H(14) H 0.3275 0.6075 -0.0466 0.060 Uiso 1.00 1 c R . .
H(15) H 0.3240 0.4574 -0.1016 0.052 Uiso 1.00 1 c R . .
H(16) H 0.4429 0.2986 -0.0540 0.050 Uiso 1.00 1 c R . .
H(17) H 0.3131 0.2816 -0.0707 0.050 Uiso 1.00 1 c R . .
H(18) H 0.4435 0.2250 0.0742 0.043 Uiso 1.00 1 c R . .
H(19) H 0.4293 0.1581 0.0003 0.043 Uiso 1.00 1 c R . .
H(20) H 0.2496 0.0721 -0.0449 0.052 Uiso 1.00 1 c R . .
H(21) H 0.0696 0.0365 -0.0215 0.065 Uiso 1.00 1 c R . .
H(22) H 0.0004 0.1195 0.0789 0.055 Uiso 1.00 1 c R . .
H(23) H 0.1281 0.2192 0.2298 0.039 Uiso 1.00 1 c R . .
H(24) H 0.0242 0.2599 0.1703 0.039 Uiso 1.00 1 c R . .
H(25) H 0.1082 0.3826 0.0737 0.042 Uiso 1.00 1 c R . .
H(26) H 0.1477 0.4690 0.1282 0.042 Uiso 1.00 1 c R . .
H(27) H -0.0627 0.3845 0.1146 0.052 Uiso 1.00 1 c R . .
H(28) H -0.0433 0.4837 0.0815 0.052 Uiso 1.00 1 c R . .
H(29) H -0.1071 0.4918 0.2059 0.066 Uiso 1.00 1 c R . .
H(30) H 0.0117 0.5373 0.2133 0.066 Uiso 1.00 1 c R . .
H(31) H -0.0233 0.3575 0.2658 0.057 Uiso 1.00 1 c R . .
H(32) H 0.0164 0.4417 0.3230 0.057 Uiso 1.00 1 c R . .
H(33) H 0.1705 0.3461 0.3110 0.042 Uiso 1.00 1 c R . .
H(34) H 0.1841 0.4463 0.2779 0.042 Uiso 1.00 1 c R . .
H(35) H -0.1340 0.2673 -0.0461 0.123 Uiso 1.00 1 c R . .
H(36) H -0.1690 0.3332 -0.1202 0.122 Uiso 1.00 1 c R . .
H(37) H -0.1493 0.2269 -0.1330 0.123 Uiso 1.00 1 c R . .

loop_
_atom_site_aniso_label
_atom_site_aniso_U_11
_atom_site_aniso_U_22
_atom_site_aniso_U_33
_atom_site_aniso_U_12
_atom_site_aniso_U_13
_atom_site_aniso_U_23
Cu(1) 0.0292(3) 0.0200(3) 0.0204(3) -0.0036(1) 0.0073(2) -0.0007(1)
Cl(1) 0.0489(6) 0.0205(4) 0.0264(5) 0.0014(3) 0.0051(4) 0.0015(3)
Cl(2) 0.0406(7) 0.0386(6) 0.0754(9) 0.0009(5) 0.0207(6) 0.0019(6)
N(1) 0.030(2) 0.022(1) 0.023(1) -0.0057(11) 0.0054(11) -0.0002(11)
N(2) 0.026(2) 0.026(2) 0.029(2) -0.0056(11) 0.0087(12) 0.0035(12)
N(3) 0.030(2) 0.024(1) 0.024(2) -0.0036(12) 0.0073(12) -0.0020(12)
N(4) 0.028(2) 0.027(2) 0.029(2) -0.0007(12) 0.0104(12) 0.0015(13)
N(5) 0.067(4) 0.073(4) 0.075(4) -0.011(3) 0.009(3) 0.010(3)
C(1) 0.029(2) 0.031(2) 0.034(2) -0.001(1) 0.009(2) -0.001(2)
C(2) 0.032(2) 0.037(2) 0.061(3) -0.003(2) 0.004(2) -0.002(2)
C(3) 0.044(3) 0.050(3) 0.050(3) -0.002(2) -0.010(2) -0.013(2)
C(4) 0.044(3) 0.045(2) 0.036(2) -0.011(2) 0.004(2) -0.015(2)
C(5) 0.039(2) 0.032(2) 0.025(2) -0.006(2) 0.010(2) -0.008(2)
C(6) 0.031(2) 0.022(2) 0.040(2) -0.002(1) 0.009(2) 0.000(2)
C(7) 0.028(2) 0.026(2) 0.034(2) -0.003(1) 0.010(1) 0.003(2)
C(8) 0.033(2) 0.029(2) 0.055(3) 0.002(2) 0.016(2) 0.016(2)
C(9) 0.041(3) 0.057(3) 0.052(3) 0.006(2) 0.014(2) 0.033(2)
C(10) 0.038(2) 0.058(3) 0.033(2) 0.002(2) 0.005(2) 0.020(2)
C(11) 0.027(2) 0.049(2) 0.027(2) -0.006(2) 0.007(1) 0.007(2)
C(12) 0.047(3) 0.053(3) 0.026(2) -0.012(2) 0.015(2) -0.004(2)
C(13) 0.037(2) 0.044(2) 0.027(2) 0.002(2) 0.012(2) -0.006(2)
C(14) 0.047(2) 0.030(2) 0.021(2) -0.002(2) 0.006(2) -0.001(1)
C(15) 0.072(3) 0.029(2) 0.029(2) -0.009(2) 0.013(2) -0.006(2)
C(16) 0.070(4) 0.042(3) 0.050(3) -0.027(2) 0.016(2) -0.015(2)
C(17) 0.052(3) 0.040(2) 0.045(3) -0.019(2) 0.011(2) -0.006(2)
C(18) 0.036(2) 0.028(2) 0.030(2) -0.006(1) 0.010(2) 0.004(2)
C(19) 0.033(2) 0.030(2) 0.035(2) -0.007(1) 0.012(2) -0.001(2)
C(20) 0.036(2) 0.032(2) 0.037(2) -0.004(2) 0.008(2) 0.003(2)
C(21) 0.033(2) 0.044(3) 0.052(3) 0.008(2) 0.001(2) 0.004(2)
C(22) 0.039(3) 0.053(3) 0.072(4) 0.014(2) 0.023(2) 0.005(3)
C(23) 0.045(3) 0.053(3) 0.043(2) 0.010(2) 0.023(2) 0.001(2)
C(24) 0.034(2) 0.040(2) 0.031(2) -0.001(2) 0.010(2) -0.002(2)
C(25) 0.072(5) 0.050(3) 0.056(4) 0.008(3) 0.007(3) -0.002(3)
C(26) 0.055(5) 0.148(8) 0.103(7) -0.002(5) 0.023(4) -0.005(6)

loop_
_atom_type_symbol
_atom_type_description
_atom_type_scat_dispersion_real
_atom_type_scat_dispersion_imag
_atom_type_scat_source
C C 0.003 0.002
;
International Tables for Crystallography
(1992, Vol. C, Tables 4.2.6.8 and 6.1.1.4)
;
H H 0.000 0.000
;
International Tables for Crystallography
(1992, Vol. C, Table 6.1.1.4)
;
Cl Cl 0.148 0.159
;
International Tables for Crystallography
(1992, Vol. C, Tables 4.2.6.8 and 6.1.1.4)
;
Cu Cu 0.320 1.265
;
International Tables for Crystallography
(1992, Vol. C, Tables 4.2.6.8 and 6.1.1.4)
;
N N 0.006 0.003
;
International Tables for Crystallography
(1992, Vol. C, Tables 4.2.6.8 and 6.1.1.4)
;
O O 0.011 0.006
;
International Tables for Crystallography
(1992, Vol. C, Tables 4.2.6.8 and 6.1.1.4)
;

loop_
_geom_angle_atom_site_label_1
_geom_angle_atom_site_label_2
_geom_angle_atom_site_label_3
_geom_angle
_geom_angle_publ_flag
_geom_angle_site_symmetry_1
_geom_angle_site_symmetry_2
_geom_angle_site_symmetry_3
N(1) Cu(1) Cl(1) 95.21(8) ? . . .
N(2) Cu(1) Cl(1) 152.95(9) ? . . .
N(3) Cu(1) Cl(1) 88.65(9) ? . . .
N(2) Cu(1) N(1) 79.5(1) ? . . .
N(3) Cu(1) N(1) 172.8(1) ? . . .
Cu(1) N(1) C(1) 103.3(2) ? . . .
Cu(1) N(1) C(6) 104.3(2) ? . . .
Cu(1) N(1) C(5) 116.7(2) ? . . .
N(3) Cu(1) N(2) 94.3(1) ? . . .
Cu(1) N(2) C(7) 107.0(3) ? . . .
Cu(1) N(2) C(11) 131.4(3) ? . . .
Cu(1) N(3) C(18) 116.9(3) ? . . .
Cu(1) N(3) C(14) 121.7(3) ? . . .
O(2) Cl(2) O(1) 88.9(7) ? . . .
O(3) Cl(2) O(1) 121.2(8) ? . . .
O(4) Cl(2) O(1) 115.9(6) ? . . .
O(3) Cl(2) O(2) 95.5(8) ? . . .
O(4) Cl(2) O(2) 116.9(7) ? . . .
O(4) Cl(2) O(3) 113.7(7) ? . . .
C(6) N(1) C(1) 113.3(3) ? . . .
N(1) C(1) C(2) 115.1(4) ? . . .
C(5) N(1) C(1) 109.0(3) ? . . .
C(6) N(1) C(5) 110.1(3) ? . . .
N(1) C(5) C(4) 113.2(4) ? . . .
N(1) C(6) C(7) 110.2(3) ? . . .
N(2) C(7) C(6) 116.7(3) ? . . .
N(2) C(7) C(8) 121.4(4) ? . . .
C(11) N(2) C(7) 119.5(3) ? . . .
N(2) C(11) C(10) 120.3(4) ? . . .
N(2) C(11) C(12) 120.4(4) ? . . .
C(18) N(3) C(14) 120.6(3) ? . . .
N(3) C(14) C(13) 116.9(4) ? . . .
N(3) C(14) C(15) 121.3(5) ? . . .
N(3) C(18) C(17) 120.4(4) ? . . .
N(3) C(18) C(19) 116.5(3) ? . . .
N(4) C(19) C(18) 111.6(4) ? . . .
C(20) N(4) C(19) 111.2(3) ? . . .
C(24) N(4) C(19) 110.0(3) ? . . .
N(4) C(20) C(21) 113.9(4) ? . . .
C(24) N(4) C(20) 109.8(3) ? . . .
N(4) C(24) C(23) 113.9(3) ? . . .
N(5) C(25) C(26) 179.6(8) ? . . .
C(1) C(2) C(3) 110.0(4) ? . . .
C(2) C(3) C(4) 109.7(4) ? . . .
C(3) C(4) C(5) 110.0(4) ? . . .
C(6) C(7) C(8) 121.9(4) ? . . .
C(7) C(8) C(9) 118.4(4) ? . . .
C(8) C(9) C(10) 119.9(5) ? . . .
C(9) C(10) C(11) 119.9(4) ? . . .
C(10) C(11) C(12) 118.9(4) ? . . .
C(11) C(12) C(13) 119.0(4) ? . . .
C(12) C(13) C(14) 110.0(4) ? . . .
C(13) C(14) C(15) 121.6(4) ? . . .
C(14) C(15) C(16) 118.6(5) ? . . .
C(15) C(16) C(17) 119.2(5) ? . . .
C(16) C(17) C(18) 119.9(5) ? . . .
C(17) C(18) C(19) 123.1(4) ? . . .
C(20) C(21) C(22) 111.2(4) ? . . .
C(21) C(22) C(23) 110.7(5) ? . . .
C(22) C(23) C(24) 111.1(5) ? . . .

loop_
_geom_bond_atom_site_label_1
_geom_bond_atom_site_label_2
_geom_bond_distance
_geom_bond_publ_flag
_geom_bond_site_symmetry_1
_geom_bond_site_symmetry_2
Cu(1) Cl(1) 2.285(1) ? . .
Cu(1) N(1) 2.035(3) ? . .
Cu(1) N(2) 2.093(3) ? . .
Cu(1) N(3) 1.988(3) ? . .
Cl(2) O(1) 1.33(1) ? . .
Cl(2) O(2) 1.35(1) ? . .
Cl(2) O(3) 1.36(1) ? . .
Cl(2) O(4) 1.373(9) ? . .
N(1) C(1) 1.494(5) ? . .
N(1) C(5) 1.516(5) ? . .
N(1) C(6) 1.485(5) ? . .
N(2) C(7) 1.362(5) ? . .
N(2) C(11) 1.341(5) ? . .
N(3) C(14) 1.337(6) ? . .
N(3) C(18) 1.343(6) ? . .
N(4) C(19) 1.480(5) ? . .
N(4) C(20) 1.499(5) ? . .
N(4) C(24) 1.481(5) ? . .
N(5) C(25) 1.13(1) ? . .
C(1) C(2) 1.540(6) ? . .
C(2) C(3) 1.521(8) ? . .
C(3) C(4) 1.524(8) ? . .
C(4) C(5) 1.517(6) ? . .
C(6) C(7) 1.495(6) ? . .
C(7) C(8) 1.382(6) ? . .
C(8) C(9) 1.384(7) ? . .
C(9) C(10) 1.361(8) ? . .
C(10) C(11) 1.394(7) ? . .
C(11) C(12) 1.502(7) ? . .
C(12) C(13) 1.522(7) ? . .
C(13) C(14) 1.509(7) ? . .
C(14) C(15) 1.393(6) ? . .
C(15) C(16) 1.377(9) ? . .
C(16) C(17) 1.388(8) ? . .
C(17) C(18) 1.375(6) ? . .
C(18) C(19) 1.502(6) ? . .
C(20) C(21) 1.522(6) ? . .
C(21) C(22) 1.531(8) ? . .
C(22) C(23) 1.493(8) ? . .
C(23) C(24) 1.516(7) ? . .
C(25) C(26) 1.45(1) ? . .
